data_7027882
loop_
_publ_author_name
'Mao, Hongyan'
'Zhang, Changzheng'
'Li, Gang'
'Zhang, Hongyun'
'Hou, Hongwei'
'Li, Linke'
'Wu, Qingan'
'Zhu, Yu'
'Wang, Enbo'

_publ_section_title
;
 New types of the flexible self-assembled metal?organic coordination
 polymers constructed by aliphatic dicarboxylates and rigid bidentate
 nitrogen ligands
;
_journal_issue 22
_journal_name_full 'Dalton Transactions'
_journal_page_first 3918
_journal_page_last 3925
_journal_paper_doi 10.1039/b410235e
_journal_year 2004
_chemical_formula_sum 'C14 H28 N2 O12 Zn'
_chemical_formula_weight 481.75
_chemical_name_systematic
;
?
;
_space_group_IT_number 2
_symmetry_cell_setting triclinic
_symmetry_space_group_name_Hall '-P 1'
_symmetry_space_group_name_H-M 'P -1'
_atom_sites_solution_hydrogens geom
_atom_sites_solution_primary direct
_atom_sites_solution_secondary difmap
_audit_creation_method SHELXL-97
_cell_angle_alpha 92.11(3)
_cell_angle_beta 108.59(3)
_cell_angle_gamma 79.32(3)
_cell_formula_units_Z 1
_cell_length_a 7.7774(16)
_cell_length_b 9.855(2)
_cell_length_c 7.1902(14)
_cell_measurement_reflns_used 278
_cell_measurement_temperature 291(2)
_cell_measurement_theta_max 25.1
_cell_measurement_theta_min 2
_cell_volume 513.2(2)
_computing_cell_refinement raxis
_computing_data_collection raxis
_computing_data_reduction raxis
_computing_molecular_graphics texsan
_computing_publication_material texsan
_computing_structure_refinement 'SHELXL-97 (Sheldrick, 1997)'
_computing_structure_solution 'SHELXS-97 (Sheldrick, 1990)'
_diffrn_ambient_temperature 291(2)
_diffrn_measured_fraction_theta_full 0.853
_diffrn_measured_fraction_theta_max 0.853
_diffrn_measurement_device_type R-AXIS-IV
_diffrn_measurement_method 'Oscillation  frames'
_diffrn_radiation_monochromator graphite
_diffrn_radiation_source 'fine-focus sealed tube'
_diffrn_radiation_type MoK\a
_diffrn_radiation_wavelength 0.71073
_diffrn_reflns_av_R_equivalents 0.0000
_diffrn_reflns_av_sigmaI/netI 0.0577
_diffrn_reflns_limit_h_max 10
_diffrn_reflns_limit_h_min 0
_diffrn_reflns_limit_k_max 12
_diffrn_reflns_limit_k_min -12
_diffrn_reflns_limit_l_max 8
_diffrn_reflns_limit_l_min -9
_diffrn_reflns_number 2018
_diffrn_reflns_theta_full 27.52
_diffrn_reflns_theta_max 27.52
_diffrn_reflns_theta_min 2.10
_exptl_absorpt_coefficient_mu 1.260
_exptl_absorpt_correction_T_max 0.7866
_exptl_absorpt_correction_T_min 0.7690
_exptl_absorpt_correction_type none
_exptl_crystal_colour Colorless
_exptl_crystal_density_diffrn 1.559
_exptl_crystal_density_method 'not measured'
_exptl_crystal_description block
_exptl_crystal_F_000 252
_exptl_crystal_size_max 0.22
_exptl_crystal_size_mid 0.20
_exptl_crystal_size_min 0.20
_refine_diff_density_max 0.537
_refine_diff_density_min -0.680
_refine_diff_density_rms 0.110
_refine_ls_extinction_coef 0.068(8)
_refine_ls_extinction_expression Fc^*^=kFc[1+0.001xFc^2^\l^3^/sin(2\q)]^-1/4^
_refine_ls_extinction_method SHELXL
_refine_ls_goodness_of_fit_ref 1.020
_refine_ls_hydrogen_treatment mixed
_refine_ls_matrix_type full
_refine_ls_number_parameters 174
_refine_ls_number_reflns 2018
_refine_ls_number_restraints 1
_refine_ls_restrained_S_all 1.020
_refine_ls_R_factor_all 0.0532
_refine_ls_R_factor_gt 0.0438
_refine_ls_shift/su_max 0.000
_refine_ls_shift/su_mean 0.000
_refine_ls_structure_factor_coef Fsqd
_refine_ls_weighting_details 'calc w=1/[\s^2^(Fo^2^)+(0.0708P)^2^+0.0000P] where P=(Fo^2^+2Fc^2^)/3'
_refine_ls_weighting_scheme calc
_refine_ls_wR_factor_gt 0.1070
_refine_ls_wR_factor_ref 0.1109
_reflns_number_gt 1759
_reflns_number_total 2018
_reflns_threshold_expression >2sigma(I)
_cod_data_source_file b410235esup1.cif
_cod_data_source_block p-1_a
_cod_depositor_comments
;
The following automatic conversions were performed:

'_symmetry_cell_setting' value 'Triclinic' changed to 'triclinic'
according to /home/saulius/struct/CIF-dictionaries/cif_core.dic
dictionary named 'cif_core.dic' version 2.4.2 from
2011-04-26.

'_exptl_absorpt_correction_type' value 'None' changed to
'none' according to
/home/saulius/struct/CIF-dictionaries/cif_core.dic dictionary named
'cif_core.dic' version 2.4.2 from 2011-04-26.

Automatic conversion script
Id: cif_fix_values 1891 2012-01-12 08:04:46Z andrius 
;
_cod_original_cell_volume 513.14(18)
_cod_original_sg_symbol_H-M P-1
_cod_database_code 7027882

loop_
_symmetry_equiv_pos_as_xyz
'x, y, z'
'-x, -y, -z'

loop_
_atom_site_label
_atom_site_type_symbol
_atom_site_fract_x
_atom_site_fract_y
_atom_site_fract_z
_atom_site_U_iso_or_equiv
_atom_site_adp_type
_atom_site_occupancy
_atom_site_symmetry_multiplicity
_atom_site_calc_flag
_atom_site_refinement_flags
Zn1 Zn 1.0000 0.0000 1.0000 0.0240(2) Uani 1 2 d S
N1 N 0.8099(3) 0.1907(2) 0.9750(4) 0.0262(5) Uani 1 1 d .
O1 O 1.1614(3) 0.0612(3) 1.2678(4) 0.0363(6) Uani 1 1 d D
O2 O 0.8512(3) -0.0891(3) 1.1581(4) 0.0332(5) Uani 1 1 d .
O3 O 1.3955(3) 0.2300(2) 1.3483(4) 0.0486(7) Uani 1 1 d .
O4 O 1.2035(3) 0.4130(2) 1.3991(4) 0.0410(6) Uani 1 1 d .
O5 O 1.0170(4) -0.3139(3) 1.4237(5) 0.0446(7) Uani 1 1 d .
O6 O 0.7514(4) 0.1086(3) 1.4062(4) 0.0386(6) Uani 1 1 d .
C1 C 0.8704(4) 0.3080(3) 1.0366(5) 0.0327(7) Uani 1 1 d .
H1B H 0.9966 0.3073 1.0741 0.039 Uiso 1 1 calc R
C2 C 0.7546(4) 0.4301(3) 1.0473(5) 0.0317(7) Uani 1 1 d .
H2B H 0.8034 0.5093 1.0901 0.038 Uiso 1 1 calc R
C3 C 0.5648(4) 0.4356(3) 0.9943(4) 0.0229(6) Uani 1 1 d .
C4 C 0.5034(4) 0.3127(3) 0.9312(5) 0.0300(7) Uani 1 1 d .
H4A H 0.3781 0.3099 0.8948 0.036 Uiso 1 1 calc R
C5 C 0.6277(4) 0.1953(3) 0.9224(5) 0.0311(7) Uani 1 1 d .
H5A H 0.5825 0.1150 0.8776 0.037 Uiso 1 1 calc R
C6 C 1.3598(4) 0.3522(3) 1.4022(5) 0.0288(7) Uani 1 1 d .
C7 C 1.5237(4) 0.4249(3) 1.4769(5) 0.0258(6) Uani 1 1 d .
H6E H 0.649(7) 0.152(5) 1.391(7) 0.053(14) Uiso 1 1 d .
H2E H 0.813(6) -0.031(5) 1.219(7) 0.050(13) Uiso 1 1 d .
H5F H 1.075(7) -0.379(5) 1.417(8) 0.063(17) Uiso 1 1 d .
H1F H 1.194(6) 0.005(4) 1.364(7) 0.054(13) Uiso 1 1 d .
H5E H 0.932(8) -0.333(6) 1.472(9) 0.09(2) Uiso 1 1 d .
H1E H 1.240(7) 0.108(6) 1.277(11) 0.13(3) Uiso 1 1 d D
H7B H 1.576(5) 0.417(4) 1.375(6) 0.045(11) Uiso 1 1 d .
H7A H 1.614(5) 0.366(3) 1.588(5) 0.029(9) Uiso 1 1 d .
H2F H 0.923(6) -0.163(5) 1.231(7) 0.063(14) Uiso 1 1 d .
H6F H 0.817(6) 0.167(5) 1.434(7) 0.059(15) Uiso 1 1 d .

loop_
_atom_site_aniso_label
_atom_site_aniso_U_11
_atom_site_aniso_U_22
_atom_site_aniso_U_33
_atom_site_aniso_U_23
_atom_site_aniso_U_13
_atom_site_aniso_U_12
Zn1 0.0217(3) 0.0177(3) 0.0305(3) -0.00206(19) 0.0074(2) -0.00071(18)
N1 0.0247(12) 0.0183(11) 0.0344(14) -0.0018(10) 0.0107(11) 0.0015(10)
O1 0.0409(13) 0.0334(12) 0.0308(13) 0.0010(10) -0.0001(10) -0.0174(11)
O2 0.0338(12) 0.0268(12) 0.0423(14) -0.0013(11) 0.0171(11) -0.0051(10)
O3 0.0366(13) 0.0303(13) 0.083(2) -0.0236(13) 0.0221(14) -0.0158(11)
O4 0.0262(11) 0.0334(12) 0.0679(18) -0.0077(12) 0.0193(12) -0.0101(10)
O5 0.0381(15) 0.0329(14) 0.0678(19) 0.0086(13) 0.0267(14) 0.0006(12)
O6 0.0370(14) 0.0325(13) 0.0462(15) 0.0021(11) 0.0163(12) 0.0002(12)
C1 0.0242(15) 0.0257(15) 0.0464(19) -0.0028(14) 0.0106(14) -0.0011(13)
C2 0.0272(15) 0.0239(14) 0.0413(18) -0.0073(13) 0.0074(13) -0.0053(13)
C3 0.0226(14) 0.0223(14) 0.0205(13) 0.0007(11) 0.0053(11) 0.0011(12)
C4 0.0249(14) 0.0258(15) 0.0373(17) -0.0026(13) 0.0081(13) -0.0033(12)
C5 0.0271(15) 0.0221(14) 0.0427(18) -0.0025(13) 0.0101(14) -0.0030(12)
C6 0.0279(15) 0.0261(14) 0.0357(16) -0.0032(13) 0.0121(13) -0.0101(13)
C7 0.0257(14) 0.0262(15) 0.0298(16) -0.0034(13) 0.0127(13) -0.0092(12)

loop_
_atom_type_symbol
_atom_type_description
_atom_type_scat_dispersion_real
_atom_type_scat_dispersion_imag
_atom_type_scat_source
C C 0.0033 0.0016 'International Tables Vol C Tables 4.2.6.8 and 6.1.1.4'
H H 0.0000 0.0000 'International Tables Vol C Tables 4.2.6.8 and 6.1.1.4'
O O 0.0106 0.0060 'International Tables Vol C Tables 4.2.6.8 and 6.1.1.4'
Zn Zn 0.2839 1.4301 'International Tables Vol C Tables 4.2.6.8 and 6.1.1.4'
N N 0.0061 0.0033 'International Tables Vol C Tables 4.2.6.8 and 6.1.1.4'

loop_
_geom_angle_atom_site_label_1
_geom_angle_atom_site_label_2
_geom_angle_atom_site_label_3
_geom_angle
_geom_angle_site_symmetry_1
_geom_angle_site_symmetry_3
O1 Zn1 O1 180.000(1) 2_757 .
O1 Zn1 N1 89.31(10) 2_757 2_757
O1 Zn1 N1 90.69(10) . 2_757
O1 Zn1 N1 90.69(10) 2_757 .
O1 Zn1 N1 89.31(10) . .
N1 Zn1 N1 180.00(15) 2_757 .
O1 Zn1 O2 92.11(10) 2_757 .
O1 Zn1 O2 87.89(10) . .
N1 Zn1 O2 90.98(10) 2_757 .
N1 Zn1 O2 89.02(10) . .
O1 Zn1 O2 87.89(10) 2_757 2_757
O1 Zn1 O2 92.11(10) . 2_757
N1 Zn1 O2 89.02(10) 2_757 2_757
N1 Zn1 O2 90.98(10) . 2_757
O2 Zn1 O2 180.000(1) . 2_757
C1 N1 C5 116.9(2) . .
C1 N1 Zn1 120.65(19) . .
C5 N1 Zn1 121.86(19) . .
N1 C1 C2 123.1(3) . .
C1 C2 C3 120.4(3) . .
C4 C3 C2 116.1(3) . .
C4 C3 C3 121.8(3) . 2_667
C2 C3 C3 122.1(3) . 2_667
C5 C4 C3 120.1(3) . .
N1 C5 C4 123.5(3) . .
O4 C6 O3 124.5(3) . .
O4 C6 C7 120.1(3) . .
O3 C6 C7 115.4(3) . .
C7 C7 C6 114.8(3) 2_868 .

loop_
_geom_bond_atom_site_label_1
_geom_bond_atom_site_label_2
_geom_bond_distance
_geom_bond_site_symmetry_2
Zn1 O1 2.074(2) 2_757
Zn1 O1 2.074(2) .
Zn1 N1 2.139(2) 2_757
Zn1 N1 2.139(2) .
Zn1 O2 2.166(2) .
Zn1 O2 2.166(2) 2_757
N1 C1 1.337(4) .
N1 C5 1.338(4) .
O3 C6 1.260(4) .
O4 C6 1.245(4) .
C1 C2 1.379(4) .
C2 C3 1.393(4) .
C3 C4 1.391(4) .
C3 C3 1.485(5) 2_667
C4 C5 1.377(4) .
C6 C7 1.516(4) .
C7 C7 1.509(6) 2_868

loop_
_geom_torsion_atom_site_label_1
_geom_torsion_atom_site_label_2
_geom_torsion_atom_site_label_3
_geom_torsion_atom_site_label_4
_geom_torsion
_geom_torsion_site_symmetry_1
_geom_torsion_site_symmetry_4
O1 Zn1 N1 C1 -142.4(3) 2_757 .
O1 Zn1 N1 C1 37.6(3) . .
O2 Zn1 N1 C1 125.5(3) . .
O2 Zn1 N1 C1 -54.5(3) 2_757 .
O1 Zn1 N1 C5 46.6(3) 2_757 .
O1 Zn1 N1 C5 -133.4(3) . .
O2 Zn1 N1 C5 -45.5(3) . .
O2 Zn1 N1 C5 134.5(3) 2_757 .
C5 N1 C1 C2 -0.1(5) . .
Zn1 N1 C1 C2 -171.5(3) . .
N1 C1 C2 C3 0.6(5) . .
C1 C2 C3 C4 -0.3(5) . .
C1 C2 C3 C3 179.3(3) . 2_667
C2 C3 C4 C5 -0.5(5) . .
C3 C3 C4 C5 180.0(3) 2_667 .
C1 N1 C5 C4 -0.8(5) . .
Zn1 N1 C5 C4 170.6(3) . .
C3 C4 C5 N1 1.0(5) . .
O4 C6 C7 C7 -6.2(5) . 2_868
O3 C6 C7 C7 174.5(4) . 2_868
